data_2222488
loop_
_publ_author_name
'Li, Jiang-Sheng'
'Simpson, Jim'
'Li, Xiao-Jun'
'Li, Xun'
'Huang, Peng-Mian'

_publ_section_title
;
 <i>N</i>-<i>tert</i>-Butyl-3-hydroxy-5-androstene-17-carboxamide
 monohydrate
;
_journal_coeditor_code WM2238
_journal_issue 7
_journal_name_full 'Acta Crystallographica Section E'
_journal_page_first o1507
_journal_page_last o1508
_journal_paper_doi 10.1107/S1600536809020984
_journal_volume 65
_journal_year 2009
_chemical_formula_iupac 'C24 H39 N O2, H2 O'
_chemical_formula_moiety 'C24 H39 N O2, H2 O'
_chemical_formula_sum 'C24 H41 N O3'
_chemical_formula_weight 391.58
_chemical_name_common '<i>N</i>-<i>tert</i>-Butyl-3-hydroxy-5-androstene-17-carboxamide monohydrate'
_chemical_name_systematic
;
<i>N</i>-(<i>tert</i>-butyl)-3-hydroxy-10,13-dimethyl-
2,3,4,7,8,9,10,11,12,13,14,15,16,17-tetradecahydo-1<i>H</i>-
cyclopenta[\a]phenanthrene-17-carboxamide monohydrate
;
_space_group_IT_number 5
_symmetry_cell_setting monoclinic
_symmetry_space_group_name_Hall 'C 2y'
_symmetry_space_group_name_H-M 'C 1 2 1'
_atom_sites_solution_hydrogens geom
_atom_sites_solution_primary direct
_atom_sites_solution_secondary difmap
_cell_angle_alpha 90.00
_cell_angle_beta 91.547(10)
_cell_angle_gamma 90.00
_cell_formula_units_Z 4
_cell_length_a 9.934(6)
_cell_length_b 7.469(5)
_cell_length_c 30.647(18)
_cell_measurement_reflns_used 734
_cell_measurement_temperature 293
_cell_measurement_theta_max 26.17
_cell_measurement_theta_min 3.32
_cell_volume 2273(2)
_computing_cell_refinement 'SAINT (Bruker, 1997)'
_computing_data_collection 'SMART (Bruker, 1997)'
_computing_data_reduction 'SAINT (Bruker, 1997)'
_computing_molecular_graphics
;
SHELXTL (Sheldrick, 2008) and Mercury (Macrae <i>et al.</i>,
2006)
;
_computing_publication_material
;
SHELXL97 (Sheldrick, 2008), enCIFer (Allen <i>et al.</i>, 2004),
PLATON (Spek, 2009) and publCIF (Westrip, 2009)
;
_computing_structure_refinement 'SHELXL97 (Sheldrick, 2008)'
_computing_structure_solution 'SHELXS97 (Sheldrick, 2008)'
_diffrn_ambient_temperature 293(2)
_diffrn_measured_fraction_theta_full 0.983
_diffrn_measured_fraction_theta_max 0.983
_diffrn_measurement_device_type 'Bruker SMART 1K CCD'
_diffrn_measurement_method '\f and \w'
_diffrn_radiation_monochromator graphite
_diffrn_radiation_source 'fine-focus sealed tube'
_diffrn_radiation_type MoK\a
_diffrn_radiation_wavelength 0.71073
_diffrn_reflns_av_R_equivalents 0.0349
_diffrn_reflns_av_sigmaI/netI 0.0496
_diffrn_reflns_limit_h_max 11
_diffrn_reflns_limit_h_min -11
_diffrn_reflns_limit_k_max 8
_diffrn_reflns_limit_k_min -5
_diffrn_reflns_limit_l_max 36
_diffrn_reflns_limit_l_min -32
_diffrn_reflns_number 4186
_diffrn_reflns_theta_full 25.02
_diffrn_reflns_theta_max 25.02
_diffrn_reflns_theta_min 1.99
_diffrn_standards_number 0
_exptl_absorpt_coefficient_mu 0.074
_exptl_absorpt_correction_T_max 0.989
_exptl_absorpt_correction_T_min 0.971
_exptl_absorpt_correction_type multi-scan
_exptl_absorpt_process_details '(SADABS; Sheldrick, 1996)'
_exptl_crystal_colour colourless
_exptl_crystal_density_diffrn 1.144
_exptl_crystal_density_method 'not measured'
_exptl_crystal_description block
_exptl_crystal_F_000 864
_exptl_crystal_size_max 0.40
_exptl_crystal_size_mid 0.30
_exptl_crystal_size_min 0.15
_refine_diff_density_max 0.179
_refine_diff_density_min -0.153
_refine_ls_extinction_coef 0.0095(13)
_refine_ls_extinction_expression Fc^*^=kFc[1+0.001xFc^2^\l^3^/sin(2\q)]^-1/4^
_refine_ls_extinction_method 'SHELXL97 (Sheldrick, 2008)'
_refine_ls_goodness_of_fit_ref 1.071
_refine_ls_hydrogen_treatment mixed
_refine_ls_matrix_type full
_refine_ls_number_parameters 277
_refine_ls_number_reflns 2146
_refine_ls_number_restraints 7
_refine_ls_restrained_S_all 1.069
_refine_ls_R_factor_all 0.0646
_refine_ls_R_factor_gt 0.0477
_refine_ls_shift/su_max 0.003
_refine_ls_shift/su_mean 0.000
_refine_ls_structure_factor_coef Fsqd
_refine_ls_weighting_details 'w=1/[\s^2^(Fo^2^)+(0.0584P)^2^+0.5179P] where P=(Fo^2^+2Fc^2^)/3'
_refine_ls_weighting_scheme calc
_refine_ls_wR_factor_gt 0.1065
_refine_ls_wR_factor_ref 0.1135
_reflns_number_gt 1735
_reflns_number_total 2146
_reflns_threshold_expression I>2\s(I)
_cod_data_source_file wm2238.cif
_cod_data_source_block I
_cod_depositor_comments
;
The following automatic conversions were performed:
'_symmetry_cell_setting' value 'Monoclinic' changed to 'monoclinic'
according to '/home/saulius/struct/CIF-dictionaries/cif_core.dic'
dictionary named 'cif_core.dic' version 2.4.1 from 2010-06-29.

Automatic conversion script
Id: cif_fix_enum 1527 2010-12-29 10:47:43Z saulius 

The following automatic conversions were performed:

'_symmetry_cell_setting' value 'Monoclinic' changed to 'monoclinic'
according to /home/saulius/struct/CIF-dictionaries/cif_core.dic
dictionary named 'cif_core.dic' version 2.4.1 from 2010-06-29.

Automatic conversion script
Id: cif_fix_values 1715 2011-07-08 13:25:40Z adriana 
;
_cod_original_sg_symbol_H-M 'C 2'
_cod_database_code 2222488
_cod_database_fobs_code 2222488

loop_
_symmetry_equiv_pos_as_xyz
'x, y, z'
'-x, y, -z'
'x+1/2, y+1/2, z'
'-x+1/2, y+1/2, -z'

loop_
_atom_site_type_symbol
_atom_site_label
_atom_site_fract_x
_atom_site_fract_y
_atom_site_fract_z
_atom_site_U_iso_or_equiv
_atom_site_adp_type
_atom_site_calc_flag
_atom_site_refinement_flags
_atom_site_occupancy
_atom_site_disorder_assembly
_atom_site_disorder_group
C C1 0.4428(4) 0.2304(5) 0.35592(10) 0.0384(9) Uani d . 1 . .
H H1A 0.4627 0.3396 0.3403 0.046 Uiso calc R 1 . .
H H1B 0.3577 0.1847 0.3443 0.046 Uiso calc R 1 . .
C C3 0.3985(3) 0.1094(5) 0.42947(10) 0.0379(9) Uani d . 1 . .
H H3 0.3143 0.0565 0.4181 0.045 Uiso calc R 1 . .
O O1 0.3816(3) 0.1542(4) 0.47468(8) 0.0467(7) Uani d D 1 . .
H H1OA 0.450(6) 0.128(13) 0.489(3) 0.070 Uiso d PD 0.50 . .
H H1OB 0.358(10) 0.052(5) 0.480(3) 0.070 Uiso d PD 0.50 . .
C C4 0.5102(4) -0.0249(5) 0.42418(11) 0.0374(9) Uani d . 1 . .
H H4A 0.5926 0.0222 0.4374 0.045 Uiso calc R 1 . .
H H4B 0.4877 -0.1344 0.4394 0.045 Uiso calc R 1 . .
C C5 0.5333(3) -0.0670(5) 0.37715(10) 0.0300(8) Uani d . 1 . .
C C6 0.5374(3) -0.2341(5) 0.36342(11) 0.0350(8) Uani d . 1 . .
H H6 0.5238 -0.3239 0.3838 0.042 Uiso calc R 1 . .
C C7 0.5621(3) -0.2899(5) 0.31783(11) 0.0346(8) Uani d . 1 . .
H H7A 0.4788 -0.3350 0.3048 0.042 Uiso calc R 1 . .
H H7B 0.6269 -0.3871 0.3183 0.042 Uiso calc R 1 . .
C C8 0.6145(3) -0.1399(5) 0.28958(10) 0.0273(7) Uani d . 1 . .
H H8 0.7102 -0.1216 0.2968 0.033 Uiso calc R 1 . .
C C9 0.5391(3) 0.0331(4) 0.29865(10) 0.0264(7) Uani d . 1 . .
H H9 0.4435 0.0065 0.2933 0.032 Uiso calc R 1 . .
C C10 0.5527(3) 0.0933(4) 0.34704(10) 0.0268(7) Uani d . 1 . .
C C19 0.6913(3) 0.1751(5) 0.35760(10) 0.0388(9) Uani d . 1 . .
H H19A 0.7037 0.1859 0.3887 0.058 Uiso calc R 1 . .
H H19B 0.6969 0.2914 0.3444 0.058 Uiso calc R 1 . .
H H19C 0.7602 0.0992 0.3463 0.058 Uiso calc R 1 . .
C C11 0.5739(4) 0.1816(5) 0.26685(10) 0.0365(8) Uani d . 1 . .
H H11A 0.6649 0.2223 0.2735 0.044 Uiso calc R 1 . .
H H11B 0.5138 0.2819 0.2713 0.044 Uiso calc R 1 . .
C C12 0.5642(4) 0.1268(5) 0.21887(10) 0.0372(9) Uani d . 1 . .
H H12A 0.4708 0.1039 0.2106 0.045 Uiso calc R 1 . .
H H12B 0.5963 0.2239 0.2009 0.045 Uiso calc R 1 . .
C C13 0.6473(3) -0.0400(5) 0.21091(10) 0.0292(8) Uani d . 1 . .
C C18 0.7972(3) 0.0009(5) 0.21675(12) 0.0404(9) Uani d . 1 . .
H H18A 0.8486 -0.1026 0.2090 0.061 Uiso calc R 1 . .
H H18B 0.8169 0.0317 0.2467 0.061 Uiso calc R 1 . .
H H18C 0.8204 0.0994 0.1983 0.061 Uiso calc R 1 . .
C C14 0.5993(3) -0.1847(4) 0.24156(10) 0.0288(8) Uani d . 1 . .
H H14 0.5022 -0.1957 0.2357 0.035 Uiso calc R 1 . .
C C15 0.6607(4) -0.3561(5) 0.22482(12) 0.0451(10) Uani d . 1 . .
H H15A 0.6081 -0.4594 0.2331 0.054 Uiso calc R 1 . .
H H15B 0.7524 -0.3708 0.2360 0.054 Uiso calc R 1 . .
C C16 0.6573(4) -0.3311(6) 0.17535(12) 0.0553(11) Uani d . 1 . .
H H16A 0.5903 -0.4094 0.1618 0.066 Uiso calc R 1 . .
H H16B 0.7444 -0.3592 0.1635 0.066 Uiso calc R 1 . .
C C17 0.6212(4) -0.1340(6) 0.16646(11) 0.0389(9) Uani d . 1 . .
H H17 0.5244 -0.1277 0.1596 0.047 Uiso calc R 1 . .
C C20 0.6943(4) -0.0543(6) 0.12881(12) 0.0448(10) Uani d . 1 . .
O O2 0.8041(3) -0.1105(5) 0.11812(9) 0.0679(10) Uani d . 1 . .
N N1 0.6348(3) 0.0865(5) 0.10950(9) 0.0459(9) Uani d D 1 . .
H H1N 0.553(2) 0.120(6) 0.1186(12) 0.055 Uiso d D 1 . .
C C21 0.6855(4) 0.1911(7) 0.07302(11) 0.0499(11) Uani d . 1 . .
C C22 0.8179(5) 0.2794(9) 0.08648(17) 0.0811(16) Uani d . 1 . .
H H22A 0.8044 0.3557 0.1112 0.122 Uiso calc R 1 . .
H H22B 0.8501 0.3494 0.0626 0.122 Uiso calc R 1 . .
H H22C 0.8830 0.1889 0.0941 0.122 Uiso calc R 1 . .
C C23 0.5815(5) 0.3306(8) 0.06214(15) 0.0794(17) Uani d . 1 . .
H H23A 0.4980 0.2733 0.0540 0.119 Uiso calc R 1 . .
H H23B 0.6112 0.4024 0.0383 0.119 Uiso calc R 1 . .
H H23C 0.5686 0.4054 0.0871 0.119 Uiso calc R 1 . .
C C24 0.7039(5) 0.0700(9) 0.03397(13) 0.0816(17) Uani d . 1 . .
H H24A 0.7758 -0.0129 0.0402 0.122 Uiso calc R 1 . .
H H24B 0.7255 0.1410 0.0090 0.122 Uiso calc R 1 . .
H H24C 0.6221 0.0050 0.0280 0.122 Uiso calc R 1 . .
O O1W 0.3597(4) 0.5303(7) 0.49476(16) 0.1038(14) Uani d D 1 . .
H H1W 0.416(6) 0.553(13) 0.5152(16) 0.156 Uiso d D 1 . .
H H2WA 0.288(15) 0.55(3) 0.508(7) 0.156 Uiso d PD 0.50 . .
H H2WB 0.299(18) 0.60(2) 0.503(8) 0.156 Uiso d PD 0.50 . .
C C2 0.4264(4) 0.2760(5) 0.40398(11) 0.0408(9) Uani d . 1 . .
H H2A 0.5080 0.3323 0.4154 0.049 Uiso calc R 1 . .
H H2B 0.3527 0.3599 0.4070 0.049 Uiso calc R 1 . .

loop_
_atom_site_aniso_label
_atom_site_aniso_U_11
_atom_site_aniso_U_22
_atom_site_aniso_U_33
_atom_site_aniso_U_12
_atom_site_aniso_U_13
_atom_site_aniso_U_23
C1 0.049(2) 0.037(2) 0.0293(18) 0.0108(17) 0.0050(15) 0.0067(17)
C3 0.0364(19) 0.046(2) 0.0312(18) -0.0048(18) -0.0004(13) -0.0004(17)
O1 0.0488(17) 0.061(2) 0.0309(14) -0.0033(15) 0.0086(11) -0.0015(14)
C4 0.048(2) 0.036(2) 0.0277(18) -0.0011(17) 0.0005(15) 0.0079(16)
C5 0.0281(17) 0.032(2) 0.0299(17) -0.0031(15) -0.0014(13) 0.0066(16)
C6 0.038(2) 0.033(2) 0.0345(19) -0.0038(16) 0.0023(14) 0.0095(17)
C7 0.0400(19) 0.0231(19) 0.041(2) -0.0042(15) 0.0028(15) 0.0031(16)
C8 0.0254(16) 0.0282(18) 0.0286(17) -0.0008(15) 0.0034(12) 0.0023(15)
C9 0.0237(15) 0.0247(17) 0.0306(17) 0.0005(13) 0.0002(12) 0.0023(14)
C10 0.0296(17) 0.0271(18) 0.0237(16) 0.0045(14) 0.0023(12) 0.0027(14)
C19 0.0403(19) 0.043(2) 0.0332(18) -0.0118(18) 0.0021(14) 0.0019(18)
C11 0.054(2) 0.0279(19) 0.0284(18) 0.0077(18) 0.0066(15) 0.0042(16)
C12 0.043(2) 0.041(2) 0.0278(18) 0.0085(17) 0.0038(14) 0.0069(17)
C13 0.0269(17) 0.032(2) 0.0288(18) -0.0008(15) 0.0037(13) -0.0001(16)
C18 0.0337(19) 0.044(2) 0.044(2) -0.0035(17) 0.0026(15) 0.0073(18)
C14 0.0256(16) 0.0274(19) 0.0335(18) -0.0029(14) 0.0020(13) -0.0041(15)
C15 0.056(2) 0.036(2) 0.043(2) -0.0040(19) 0.0084(17) -0.0065(18)
C16 0.068(3) 0.051(3) 0.048(2) -0.007(2) 0.0149(19) -0.014(2)
C17 0.0376(19) 0.049(2) 0.0301(18) -0.0050(18) 0.0024(14) -0.0062(18)
C20 0.044(2) 0.057(3) 0.033(2) -0.001(2) 0.0091(16) -0.007(2)
O2 0.062(2) 0.089(3) 0.0546(18) 0.0252(18) 0.0296(14) 0.0116(18)
N1 0.0422(17) 0.064(2) 0.0315(16) 0.0094(17) 0.0086(13) 0.0049(17)
C21 0.052(2) 0.066(3) 0.032(2) 0.009(2) 0.0086(16) 0.004(2)
C22 0.068(3) 0.096(4) 0.079(3) -0.017(3) 0.000(3) 0.010(3)
C23 0.088(3) 0.095(4) 0.056(3) 0.027(3) 0.019(2) 0.021(3)
C24 0.106(4) 0.100(5) 0.039(2) 0.021(4) 0.013(2) -0.005(3)
O1W 0.076(3) 0.106(4) 0.131(4) 0.021(3) 0.019(2) -0.036(3)
C2 0.049(2) 0.041(2) 0.0326(19) 0.0135(18) 0.0085(15) -0.0001(18)

loop_
_atom_type_symbol
_atom_type_description
_atom_type_scat_dispersion_real
_atom_type_scat_dispersion_imag
_atom_type_scat_source
C C 0.0033 0.0016 'International Tables Vol C Tables 4.2.6.8 and 6.1.1.4'
H H 0.0000 0.0000 'International Tables Vol C Tables 4.2.6.8 and 6.1.1.4'
N N 0.0061 0.0033 'International Tables Vol C Tables 4.2.6.8 and 6.1.1.4'
O O 0.0106 0.0060 'International Tables Vol C Tables 4.2.6.8 and 6.1.1.4'

loop_
_geom_angle_atom_site_label_1
_geom_angle_atom_site_label_2
_geom_angle_atom_site_label_3
_geom_angle_site_symmetry_1
_geom_angle_site_symmetry_3
_geom_angle
_geom_angle_publ_flag
C2 C1 C10 . . 114.7(3) ?
C2 C1 H1A . . 108.6 ?
C10 C1 H1A . . 108.6 ?
C2 C1 H1B . . 108.6 ?
C10 C1 H1B . . 108.6 ?
H1A C1 H1B . . 107.6 ?
O1 C3 C2 . . 109.6(3) ?
O1 C3 C4 . . 111.3(3) ?
C2 C3 C4 . . 110.4(3) ?
O1 C3 H3 . . 108.5 ?
C2 C3 H3 . . 108.5 ?
C4 C3 H3 . . 108.5 ?
C3 O1 H1OA . . 110(7) ?
C3 O1 H1OB . . 92(7) ?
H1OA O1 H1OB . . 85(9) ?
C5 C4 C3 . . 112.0(3) ?
C5 C4 H4A . . 109.2 ?
C3 C4 H4A . . 109.2 ?
C5 C4 H4B . . 109.2 ?
C3 C4 H4B . . 109.2 ?
H4A C4 H4B . . 107.9 ?
C6 C5 C4 . . 120.8(3) ?
C6 C5 C10 . . 122.9(3) ?
C4 C5 C10 . . 116.2(3) ?
C5 C6 C7 . . 125.0(3) ?
C5 C6 H6 . . 117.5 ?
C7 C6 H6 . . 117.5 ?
C6 C7 C8 . . 113.4(3) ?
C6 C7 H7A . . 108.9 ?
C8 C7 H7A . . 108.9 ?
C6 C7 H7B . . 108.9 ?
C8 C7 H7B . . 108.9 ?
H7A C7 H7B . . 107.7 ?
C14 C8 C7 . . 111.4(3) ?
C14 C8 C9 . . 109.2(3) ?
C7 C8 C9 . . 110.2(2) ?
C14 C8 H8 . . 108.7 ?
C7 C8 H8 . . 108.7 ?
C9 C8 H8 . . 108.7 ?
C8 C9 C11 . . 112.3(2) ?
C8 C9 C10 . . 112.9(3) ?
C11 C9 C10 . . 112.6(3) ?
C8 C9 H9 . . 106.1 ?
C11 C9 H9 . . 106.1 ?
C10 C9 H9 . . 106.1 ?
C5 C10 C1 . . 108.4(2) ?
C5 C10 C19 . . 108.2(3) ?
C1 C10 C19 . . 109.8(3) ?
C5 C10 C9 . . 109.9(3) ?
C1 C10 C9 . . 108.7(2) ?
C19 C10 C9 . . 111.8(2) ?
C10 C19 H19A . . 109.5 ?
C10 C19 H19B . . 109.5 ?
H19A C19 H19B . . 109.5 ?
C10 C19 H19C . . 109.5 ?
H19A C19 H19C . . 109.5 ?
H19B C19 H19C . . 109.5 ?
C9 C11 C12 . . 114.3(3) ?
C9 C11 H11A . . 108.7 ?
C12 C11 H11A . . 108.7 ?
C9 C11 H11B . . 108.7 ?
C12 C11 H11B . . 108.7 ?
H11A C11 H11B . . 107.6 ?
C13 C12 C11 . . 110.7(3) ?
C13 C12 H12A . . 109.5 ?
C11 C12 H12A . . 109.5 ?
C13 C12 H12B . . 109.5 ?
C11 C12 H12B . . 109.5 ?
H12A C12 H12B . . 108.1 ?
C14 C13 C12 . . 107.7(2) ?
C14 C13 C18 . . 113.1(3) ?
C12 C13 C18 . . 110.5(3) ?
C14 C13 C17 . . 100.0(3) ?
C12 C13 C17 . . 115.8(3) ?
C18 C13 C17 . . 109.5(3) ?
C13 C18 H18A . . 109.5 ?
C13 C18 H18B . . 109.5 ?
H18A C18 H18B . . 109.5 ?
C13 C18 H18C . . 109.5 ?
H18A C18 H18C . . 109.5 ?
H18B C18 H18C . . 109.5 ?
C8 C14 C15 . . 119.1(3) ?
C8 C14 C13 . . 114.8(3) ?
C15 C14 C13 . . 104.9(3) ?
C8 C14 H14 . . 105.7 ?
C15 C14 H14 . . 105.7 ?
C13 C14 H14 . . 105.7 ?
C14 C15 C16 . . 103.6(3) ?
C14 C15 H15A . . 111.0 ?
C16 C15 H15A . . 111.0 ?
C14 C15 H15B . . 111.0 ?
C16 C15 H15B . . 111.0 ?
H15A C15 H15B . . 109.0 ?
C15 C16 C17 . . 107.0(3) ?
C15 C16 H16A . . 110.3 ?
C17 C16 H16A . . 110.3 ?
C15 C16 H16B . . 110.3 ?
C17 C16 H16B . . 110.3 ?
H16A C16 H16B . . 108.6 ?
C20 C17 C16 . . 113.6(3) ?
C20 C17 C13 . . 115.0(3) ?
C16 C17 C13 . . 104.2(3) ?
C20 C17 H17 . . 107.9 ?
C16 C17 H17 . . 107.9 ?
C13 C17 H17 . . 107.9 ?
O2 C20 N1 . . 122.6(4) ?
O2 C20 C17 . . 121.5(4) ?
N1 C20 C17 . . 115.8(3) ?
C20 N1 C21 . . 126.9(3) ?
C20 N1 H1N . . 118(3) ?
C21 N1 H1N . . 115(3) ?
N1 C21 C23 . . 106.9(3) ?
N1 C21 C24 . . 109.6(4) ?
C23 C21 C24 . . 109.7(4) ?
N1 C21 C22 . . 109.7(3) ?
C23 C21 C22 . . 110.2(5) ?
C24 C21 C22 . . 110.6(4) ?
C21 C22 H22A . . 109.5 ?
C21 C22 H22B . . 109.5 ?
H22A C22 H22B . . 109.5 ?
C21 C22 H22C . . 109.5 ?
H22A C22 H22C . . 109.5 ?
H22B C22 H22C . . 109.5 ?
C21 C23 H23A . . 109.5 ?
C21 C23 H23B . . 109.5 ?
H23A C23 H23B . . 109.5 ?
C21 C23 H23C . . 109.5 ?
H23A C23 H23C . . 109.5 ?
H23B C23 H23C . . 109.5 ?
C21 C24 H24A . . 109.5 ?
C21 C24 H24B . . 109.5 ?
H24A C24 H24B . . 109.5 ?
C21 C24 H24C . . 109.5 ?
H24A C24 H24C . . 109.5 ?
H24B C24 H24C . . 109.5 ?
H1W O1W H2WA . . 98(10) ?
H1W O1W H2WB . . 96(10) ?
H2WA O1W H2WB . . 29(10) ?
C3 C2 C1 . . 110.1(3) ?
C3 C2 H2A . . 109.6 ?
C1 C2 H2A . . 109.6 ?
C3 C2 H2B . . 109.6 ?
C1 C2 H2B . . 109.6 ?
H2A C2 H2B . . 108.2 ?

loop_
_geom_bond_atom_site_label_1
_geom_bond_atom_site_label_2
_geom_bond_site_symmetry_2
_geom_bond_distance
_geom_bond_publ_flag
C1 C2 . 1.525(5) ?
C1 C10 . 1.527(5) ?
C1 H1A . 0.9700 ?
C1 H1B . 0.9700 ?
C3 O1 . 1.440(4) ?
C3 C2 . 1.499(5) ?
C3 C4 . 1.508(5) ?
C3 H3 . 0.9800 ?
O1 H1OA . 0.821(11) ?
O1 H1OB . 0.819(11) ?
C4 C5 . 1.499(5) ?
C4 H4A . 0.9700 ?
C4 H4B . 0.9700 ?
C5 C6 . 1.318(5) ?
C5 C10 . 1.527(5) ?
C6 C7 . 1.485(5) ?
C6 H6 . 0.9300 ?
C7 C8 . 1.517(5) ?
C7 H7A . 0.9700 ?
C7 H7B . 0.9700 ?
C8 C14 . 1.513(4) ?
C8 C9 . 1.522(5) ?
C8 H8 . 0.9800 ?
C9 C11 . 1.523(5) ?
C9 C10 . 1.552(4) ?
C9 H9 . 0.9800 ?
C10 C19 . 1.533(4) ?
C19 H19A . 0.9600 ?
C19 H19B . 0.9600 ?
C19 H19C . 0.9600 ?
C11 C12 . 1.527(4) ?
C11 H11A . 0.9700 ?
C11 H11B . 0.9700 ?
C12 C13 . 1.519(5) ?
C12 H12A . 0.9700 ?
C12 H12B . 0.9700 ?
C13 C14 . 1.517(5) ?
C13 C18 . 1.526(5) ?
C13 C17 . 1.548(5) ?
C18 H18A . 0.9600 ?
C18 H18B . 0.9600 ?
C18 H18C . 0.9600 ?
C14 C15 . 1.514(5) ?
C14 H14 . 0.9800 ?
C15 C16 . 1.527(5) ?
C15 H15A . 0.9700 ?
C15 H15B . 0.9700 ?
C16 C17 . 1.537(6) ?
C16 H16A . 0.9700 ?
C16 H16B . 0.9700 ?
C17 C20 . 1.503(5) ?
C17 H17 . 0.9800 ?
C20 O2 . 1.222(4) ?
C20 N1 . 1.337(5) ?
N1 C21 . 1.465(5) ?
N1 H1N . 0.899(10) ?
C21 C23 . 1.499(6) ?
C21 C24 . 1.515(6) ?
C21 C22 . 1.518(6) ?
C22 H22A . 0.9600 ?
C22 H22B . 0.9600 ?
C22 H22C . 0.9600 ?
C23 H23A . 0.9600 ?
C23 H23B . 0.9600 ?
C23 H23C . 0.9600 ?
C24 H24A . 0.9600 ?
C24 H24B . 0.9600 ?
C24 H24C . 0.9600 ?
O1W H1W . 0.847(11) ?
O1W H2WA . 0.850(11) ?
O1W H2WB . 0.850(11) ?
C2 H2A . 0.9700 ?
C2 H2B . 0.9700 ?

loop_
_geom_hbond_atom_site_label_D
_geom_hbond_atom_site_label_H
_geom_hbond_atom_site_label_A
_geom_hbond_site_symmetry_A
_geom_hbond_distance_DH
_geom_hbond_distance_HA
_geom_hbond_distance_DA
_geom_hbond_angle_DHA
O1 H1OA O1 2_656 0.821(11) 1.99(4) 2.783(6) 161(10)
O1W H1W O1W 2_656 0.847(11) 2.26(6) 2.798(9) 121(6)
O1 H1OB O1W 4_546 0.819(11) 2.31(9) 2.756(5) 115(8)
O1W H2WA O1 4_556 0.850(11) 1.93(6) 2.756(5) 16E1(2)

loop_
_geom_torsion_atom_site_label_1
_geom_torsion_atom_site_label_2
_geom_torsion_atom_site_label_3
_geom_torsion_atom_site_label_4
_geom_torsion_site_symmetry_1
_geom_torsion_site_symmetry_2
_geom_torsion_site_symmetry_3
_geom_torsion_site_symmetry_4
_geom_torsion
_geom_torsion_publ_flag
O1 C3 C4 C5 . . . . -177.4(3) ?
C2 C3 C4 C5 . . . . -55.4(4) ?
C3 C4 C5 C6 . . . . -129.1(4) ?
C3 C4 C5 C10 . . . . 51.6(4) ?
C4 C5 C6 C7 . . . . -178.8(3) ?
C10 C5 C6 C7 . . . . 0.5(5) ?
C5 C6 C7 C8 . . . . 13.3(5) ?
C6 C7 C8 C14 . . . . -163.2(3) ?
C6 C7 C8 C9 . . . . -41.8(4) ?
C14 C8 C9 C11 . . . . -49.4(3) ?
C7 C8 C9 C11 . . . . -172.1(3) ?
C14 C8 C9 C10 . . . . -178.2(3) ?
C7 C8 C9 C10 . . . . 59.2(3) ?
C6 C5 C10 C1 . . . . 133.6(4) ?
C4 C5 C10 C1 . . . . -47.1(4) ?
C6 C5 C10 C19 . . . . -107.5(4) ?
C4 C5 C10 C19 . . . . 71.9(3) ?
C6 C5 C10 C9 . . . . 14.9(4) ?
C4 C5 C10 C9 . . . . -165.7(3) ?
C2 C1 C10 C5 . . . . 49.6(4) ?
C2 C1 C10 C19 . . . . -68.4(4) ?
C2 C1 C10 C9 . . . . 169.1(3) ?
C8 C9 C10 C5 . . . . -44.6(3) ?
C11 C9 C10 C5 . . . . -173.2(3) ?
C8 C9 C10 C1 . . . . -163.0(3) ?
C11 C9 C10 C1 . . . . 68.4(3) ?
C8 C9 C10 C19 . . . . 75.7(3) ?
C11 C9 C10 C19 . . . . -52.9(4) ?
C8 C9 C11 C12 . . . . 50.1(4) ?
C10 C9 C11 C12 . . . . 179.0(3) ?
C9 C11 C12 C13 . . . . -53.5(4) ?
C11 C12 C13 C14 . . . . 55.9(4) ?
C11 C12 C13 C18 . . . . -68.1(4) ?
C11 C12 C13 C17 . . . . 166.7(3) ?
C7 C8 C14 C15 . . . . -55.4(4) ?
C9 C8 C14 C15 . . . . -177.3(3) ?
C7 C8 C14 C13 . . . . 179.1(3) ?
C9 C8 C14 C13 . . . . 57.1(3) ?
C12 C13 C14 C8 . . . . -60.6(4) ?
C18 C13 C14 C8 . . . . 61.8(4) ?
C17 C13 C14 C8 . . . . 178.2(3) ?
C12 C13 C14 C15 . . . . 166.8(3) ?
C18 C13 C14 C15 . . . . -70.8(4) ?
C17 C13 C14 C15 . . . . 45.5(3) ?
C8 C14 C15 C16 . . . . -165.9(3) ?
C13 C14 C15 C16 . . . . -35.7(4) ?
C14 C15 C16 C17 . . . . 11.1(4) ?
C15 C16 C17 C20 . . . . 142.5(3) ?
C15 C16 C17 C13 . . . . 16.6(4) ?
C14 C13 C17 C20 . . . . -162.4(3) ?
C12 C13 C17 C20 . . . . 82.3(4) ?
C18 C13 C17 C20 . . . . -43.4(4) ?
C14 C13 C17 C16 . . . . -37.4(3) ?
C12 C13 C17 C16 . . . . -152.7(3) ?
C18 C13 C17 C16 . . . . 81.6(4) ?
C16 C17 C20 O2 . . . . -26.9(5) ?
C13 C17 C20 O2 . . . . 93.0(5) ?
C16 C17 C20 N1 . . . . 156.3(3) ?
C13 C17 C20 N1 . . . . -83.7(4) ?
O2 C20 N1 C21 . . . . 1.8(6) ?
C17 C20 N1 C21 . . . . 178.5(4) ?
C20 N1 C21 C23 . . . . 178.2(4) ?
C20 N1 C21 C24 . . . . 59.4(5) ?
C20 N1 C21 C22 . . . . -62.2(6) ?
O1 C3 C2 C1 . . . . -179.3(3) ?
C4 C3 C2 C1 . . . . 57.7(4) ?
C10 C1 C2 C3 . . . . -57.1(4) ?
